data_7048474
loop_
_publ_author_name
'Mertens, R. Tyler'
'Kim, Jong Hyun'
'Jennings, Will C.'
'Parkin, Sean'
'Awuah, Samuel G.'

_publ_section_title
;
 Revisiting the reactivity of tetrachloroauric acid with N,N-bidentate
 ligands: structural and spectroscopic insights.
;
_journal_issue 6
_journal_name_full 'Dalton transactions (Cambridge, England : 2003)'
_journal_page_first 2093
_journal_page_last 2099
_journal_paper_doi 10.1039/c8dt04960b
_journal_volume 48
_journal_year 2019
_chemical_formula_moiety 'C12 H8 Au Cl2 N2, 0.5(Au Cl4), 0.5(Au Cl2)'
_chemical_formula_sum 'C12 H8 Au2 Cl5 N2'
_chemical_formula_weight 751.39
_space_group_crystal_system triclinic
_space_group_IT_number 2
_space_group_name_Hall '-P 1'
_space_group_name_H-M_alt 'P -1'
_symmetry_space_group_name_Hall '-P 1'
_symmetry_space_group_name_H-M 'P -1'
_atom_sites_solution_hydrogens difmap
_atom_sites_solution_primary direct
_atom_sites_solution_secondary difmap
_audit_creation_method 'SHELXL-2017 and CIFFIX/1'
_audit_update_record
;
2018-09-18 deposited with the CCDC.
2019-01-08 downloaded from the CCDC.
;
_cell_angle_alpha 84.463(1)
_cell_angle_beta 77.729(1)
_cell_angle_gamma 87.429(1)
_cell_formula_units_Z 2
_cell_length_a 7.4092(2)
_cell_length_b 7.7822(2)
_cell_length_c 14.3986(3)
_cell_measurement_reflns_used 9150
_cell_measurement_temperature 90.0(2)
_cell_measurement_theta_max 27.48
_cell_measurement_theta_min 2.81
_cell_volume 807.22(3)
_computing_cell_refinement '<i>APEX3</i> (Bruker-AXS, 2016)'
_computing_data_collection '<i>APEX3</i> (Bruker-AXS, 2016)'
_computing_data_reduction '<i>APEX3</i> (Bruker-AXS, 2016)'
_computing_molecular_graphics '<i>XP in SHELXTL</i> (Sheldrick, 2008)'
_computing_publication_material '<i>SHELX</i> (Sheldrick, 2008) and <i>CIFFIX</i> (Parkin, 2013)'
_computing_structure_refinement '<i>SHELXL-2017/1</i> (Sheldrick, 2015b)'
_computing_structure_solution '<i>SHELXT</i> (Sheldrick, 2015a)'
_diffrn_ambient_temperature 90.0(2)
_diffrn_detector_area_resol_mean 5.6
_diffrn_measured_fraction_theta_full 0.999
_diffrn_measured_fraction_theta_max 0.998
_diffrn_measurement_device_type 'Bruker D8 Venture dual source'
_diffrn_measurement_method '\f and \w scans'
_diffrn_radiation_type MoK\a
_diffrn_radiation_wavelength 0.71073
_diffrn_reflns_av_R_equivalents 0.0251
_diffrn_reflns_av_unetI/netI 0.0171
_diffrn_reflns_Laue_measured_fraction_full 0.999
_diffrn_reflns_Laue_measured_fraction_max 0.998
_diffrn_reflns_limit_h_max 9
_diffrn_reflns_limit_h_min -9
_diffrn_reflns_limit_k_max 10
_diffrn_reflns_limit_k_min -10
_diffrn_reflns_limit_l_max 18
_diffrn_reflns_limit_l_min -18
_diffrn_reflns_number 21007
_diffrn_reflns_point_group_measured_fraction_full 0.999
_diffrn_reflns_point_group_measured_fraction_max 0.998
_diffrn_reflns_theta_full 25.242
_diffrn_reflns_theta_max 27.500
_diffrn_reflns_theta_min 2.814
_diffrn_source microsource
_exptl_absorpt_coefficient_mu 18.972
_exptl_absorpt_correction_T_max 0.563
_exptl_absorpt_correction_T_min 0.477
_exptl_absorpt_correction_type multi-scan
_exptl_absorpt_process_details '<i>SADABS</i> (Krause et al., 2015)'
_exptl_crystal_colour yellow
_exptl_crystal_density_diffrn 3.091
_exptl_crystal_description 'small block cut from needle'
_exptl_crystal_F_000 674
_exptl_crystal_size_max 0.060
_exptl_crystal_size_mid 0.060
_exptl_crystal_size_min 0.050
_refine_diff_density_max 0.775
_refine_diff_density_min -0.695
_refine_diff_density_rms 0.103
_refine_ls_extinction_coef 0.00121(8)
_refine_ls_extinction_expression Fc^*^=kFc[1+0.001xFc^2^\l^3^/sin(2\q)]^-1/4^
_refine_ls_extinction_method 'SHELXL-2017/1 (Sheldrick, 2015b)'
_refine_ls_goodness_of_fit_ref 1.138
_refine_ls_hydrogen_treatment constr
_refine_ls_matrix_type full
_refine_ls_number_parameters 194
_refine_ls_number_reflns 3691
_refine_ls_number_restraints 0
_refine_ls_restrained_S_all 1.138
_refine_ls_R_factor_all 0.0134
_refine_ls_R_factor_gt 0.0122
_refine_ls_shift/su_max 0.003
_refine_ls_shift/su_mean 0.000
_refine_ls_structure_factor_coef Fsqd
_refine_ls_weighting_details 'w=1/[\s^2^(Fo^2^)+0.8980P] where P=(Fo^2^+2Fc^2^)/3'
_refine_ls_weighting_scheme calc
_refine_ls_wR_factor_gt 0.0254
_refine_ls_wR_factor_ref 0.0257
_reflns_Friedel_coverage 0.000
_reflns_number_gt 3541
_reflns_number_total 3691
_reflns_threshold_expression 'I > 2\s(I)'
_cod_data_source_file c8dt04960b2.cif
_cod_data_source_block m17109
_cod_depositor_comments 'Adding full bibliography for 7048474--7048479.cif.'
_cod_database_code 7048474
_shelx_shelxl_version_number 2017/1
_shelx_space_group_comment
; 
The symmetry employed for this shelxl refinement is uniquely defined 
by the following loop, which should always be used as a source of 
symmetry information in preference to the above space-group names. 
They are only intended as comments. 
;
_shelx_estimated_absorpt_t_min 0.396
_shelx_estimated_absorpt_t_max 0.451
_exptl_absorpt_special_details
; 
In addition to absorption, multi-scan techniques also correct other slowly 
varying changes in scale factor over reciprocal space, such as those caused 
by x-ray beam inhomogeneity, goniometer imperfection, crystal decomposition, 
crystal longer than the x-ray beam cross section, absorption by the crystal 
mount etc.  These account, by and large, for much of the difference between 
estimated values of Tmin and Tmax and the _exptl_absorpt_correction_ values. 
;

loop_
_space_group_symop_operation_xyz
'x, y, z'
'-x, -y, -z'

loop_
_atom_site_label
_atom_site_type_symbol
_atom_site_fract_x
_atom_site_fract_y
_atom_site_fract_z
_atom_site_U_iso_or_equiv
_atom_site_adp_type
_atom_site_occupancy
_atom_site_site_symmetry_order
_atom_site_calc_flag
_atom_site_refinement_flags_posn
_atom_site_refinement_flags_adp
_atom_site_refinement_flags_occupancy
Au3 Au 1.000000 0.500000 0.500000 0.01097(4) Uani 1 2 d S . P
Cl4 Cl 0.69036(9) 0.52575(8) 0.55898(5) 0.02032(14) Uani 1 1 d . . .
Cl5 Cl 1.02626(9) 0.79288(7) 0.48048(5) 0.01716(13) Uani 1 1 d . . .
Au1 Au 0.38824(2) 0.47040(2) 0.77466(2) 0.01446(3) Uani 1 1 d . . .
Cl1 Cl 0.3651(1) 0.70674(8) 0.85622(5) 0.02362(14) Uani 1 1 d . . .
Cl2 Cl 0.14303(10) 0.56819(9) 0.71270(5) 0.02218(14) Uani 1 1 d . . .
N1 N 0.6197(3) 0.3739(3) 0.81905(16) 0.0168(5) Uani 1 1 d . . .
N2 N 0.4182(3) 0.2473(3) 0.70860(15) 0.0147(4) Uani 1 1 d . . .
C1 C 0.7089(4) 0.4378(4) 0.8780(2) 0.0216(6) Uani 1 1 d . . .
H1 H 0.668737 0.544940 0.902840 0.026 Uiso 1 1 calc R U .
C2 C 0.8609(4) 0.3494(4) 0.9039(2) 0.0243(6) Uani 1 1 d . . .
H2 H 0.924355 0.397372 0.945734 0.029 Uiso 1 1 calc R U .
C3 C 0.9195(4) 0.1942(4) 0.8696(2) 0.0229(6) Uani 1 1 d . . .
H3 H 1.021737 0.133544 0.888575 0.028 Uiso 1 1 calc R U .
C4 C 0.8282(4) 0.1246(4) 0.80625(19) 0.0180(5) Uani 1 1 d . . .
C5 C 0.6760(4) 0.2188(3) 0.78314(18) 0.0156(5) Uani 1 1 d . . .
C6 C 0.5706(4) 0.1523(3) 0.72496(18) 0.0145(5) Uani 1 1 d . . .
C7 C 0.6177(4) -0.0067(3) 0.68717(18) 0.0162(5) Uani 1 1 d . . .
C8 C 0.5030(4) -0.0641(3) 0.63148(19) 0.0184(5) Uani 1 1 d . . .
H8 H 0.531639 -0.170259 0.603437 0.022 Uiso 1 1 calc R U .
C9 C 0.3501(4) 0.0309(3) 0.61701(19) 0.0189(6) Uani 1 1 d . . .
H9 H 0.271103 -0.010258 0.580446 0.023 Uiso 1 1 calc R U .
C10 C 0.3109(4) 0.1893(3) 0.65652(19) 0.0177(5) Uani 1 1 d . . .
H10 H 0.205674 0.256099 0.645740 0.021 Uiso 1 1 calc R U .
C11 C 0.8753(4) -0.0385(4) 0.76779(19) 0.0202(6) Uani 1 1 d . . .
H11 H 0.978181 -0.104094 0.782810 0.024 Uiso 1 1 calc R U .
C12 C 0.7758(4) -0.1003(3) 0.71058(19) 0.0190(6) Uani 1 1 d . . .
H12 H 0.811074 -0.207965 0.685255 0.023 Uiso 1 1 calc R U .
Au2 Au 0.500000 0.000000 1.000000 0.01622(4) Uani 1 2 d S . P
Cl3 Cl 0.27884(9) 0.20559(9) 0.98335(5) 0.02108(14) Uani 1 1 d . . .

loop_
_atom_site_aniso_label
_atom_site_aniso_U_11
_atom_site_aniso_U_22
_atom_site_aniso_U_33
_atom_site_aniso_U_23
_atom_site_aniso_U_13
_atom_site_aniso_U_12
Au3 0.01205(7) 0.00858(6) 0.01201(7) -0.00027(5) -0.00218(5) -0.00030(5)
Cl4 0.0133(3) 0.0166(3) 0.0280(4) -0.0005(3) 0.0018(3) 0.0006(2)
Cl5 0.0200(3) 0.0091(3) 0.0224(3) 0.0003(2) -0.0048(3) -0.0015(2)
Au1 0.01640(6) 0.01304(5) 0.01256(5) -0.00116(4) -0.00012(4) 0.00051(4)
Cl1 0.0337(4) 0.0165(3) 0.0190(3) -0.0057(3) -0.0001(3) -0.0002(3)
Cl2 0.0230(3) 0.0198(3) 0.0235(3) -0.0022(3) -0.0058(3) 0.0081(3)
N1 0.0167(11) 0.0180(11) 0.0149(11) -0.0006(9) -0.0013(9) -0.0012(9)
N2 0.0152(11) 0.0135(10) 0.0142(11) 0.0006(8) -0.0013(9) 0.0009(8)
C1 0.0211(14) 0.0254(14) 0.0177(14) -0.0040(11) -0.0005(11) -0.0066(11)
C2 0.0225(15) 0.0327(16) 0.0192(14) -0.0006(12) -0.0066(12) -0.0103(12)
C3 0.0151(13) 0.0334(16) 0.0187(14) 0.0041(12) -0.0021(11) -0.0039(12)
C4 0.0133(12) 0.0236(14) 0.0145(13) 0.0032(11) 0.0007(10) -0.0011(10)
C5 0.0152(12) 0.0178(13) 0.0114(12) 0.0015(10) 0.0014(10) -0.0013(10)
C6 0.0144(12) 0.0151(12) 0.0123(12) 0.0016(10) -0.0002(10) 0.0003(10)
C7 0.0167(13) 0.0168(13) 0.0123(12) 0.002(1) 0.0014(10) 0.0007(10)
C8 0.0248(14) 0.0127(12) 0.0159(13) -0.001(1) -0.0006(11) 0.0012(11)
C9 0.0209(14) 0.0179(13) 0.0182(14) -0.0019(11) -0.0047(11) -0.0013(11)
C10 0.0175(13) 0.0192(13) 0.0160(13) -0.0003(10) -0.0039(10) 0.0022(10)
C11 0.0150(13) 0.0232(14) 0.0188(14) 0.0047(11) 0.0008(11) 0.0027(11)
C12 0.0193(13) 0.0169(13) 0.0179(13) 0.0006(11) 0.0005(11) 0.0049(11)
Au2 0.01662(7) 0.01826(7) 0.01382(7) 0.00022(5) -0.00333(5) -0.00369(5)
Cl3 0.0199(3) 0.0228(3) 0.0208(3) -0.0002(3) -0.0056(3) -0.0012(3)

loop_
_atom_type_symbol
_atom_type_description
_atom_type_scat_dispersion_real
_atom_type_scat_dispersion_imag
_atom_type_scat_source
C C 0.0033 0.0016 'International Tables Vol C Tables 4.2.6.8 and 6.1.1.4'
H H 0.0000 0.0000 'International Tables Vol C Tables 4.2.6.8 and 6.1.1.4'
Au Au -2.0133 8.8022 'International Tables Vol C Tables 4.2.6.8 and 6.1.1.4'
Cl Cl 0.1484 0.1585 'International Tables Vol C Tables 4.2.6.8 and 6.1.1.4'
N N 0.0061 0.0033 'International Tables Vol C Tables 4.2.6.8 and 6.1.1.4'

loop_
_geom_angle_atom_site_label_1
_geom_angle_atom_site_label_2
_geom_angle_atom_site_label_3
_geom_angle
_geom_angle_site_symmetry_1
_geom_angle_site_symmetry_3
Cl4 Au3 Cl4 180.0 2_766 .
Cl4 Au3 Cl5 91.18(2) 2_766 2_766
Cl4 Au3 Cl5 88.82(2) . 2_766
Cl4 Au3 Cl5 88.82(2) 2_766 .
Cl4 Au3 Cl5 91.19(2) . .
Cl5 Au3 Cl5 180.0 2_766 .
N2 Au1 N1 81.98(9) . .
N2 Au1 Cl1 175.72(6) . .
N1 Au1 Cl1 94.29(7) . .
N2 Au1 Cl2 94.01(6) . .
N1 Au1 Cl2 174.85(6) . .
Cl1 Au1 Cl2 89.84(3) . .
C1 N1 C5 120.1(2) . .
C1 N1 Au1 128.58(19) . .
C5 N1 Au1 111.26(17) . .
C10 N2 C6 120.2(2) . .
C10 N2 Au1 128.26(18) . .
C6 N2 Au1 111.50(17) . .
N1 C1 C2 120.7(3) . .
N1 C1 H1 119.7 . .
C2 C1 H1 119.7 . .
C3 C2 C1 120.5(3) . .
C3 C2 H2 119.8 . .
C1 C2 H2 119.8 . .
C2 C3 C4 119.9(3) . .
C2 C3 H3 120.1 . .
C4 C3 H3 120.1 . .
C5 C4 C3 117.0(3) . .
C5 C4 C11 118.4(2) . .
C3 C4 C11 124.5(3) . .
N1 C5 C4 121.8(2) . .
N1 C5 C6 117.8(2) . .
C4 C5 C6 120.3(2) . .
N2 C6 C7 121.5(2) . .
N2 C6 C5 117.4(2) . .
C7 C6 C5 121.0(2) . .
C8 C7 C6 117.1(2) . .
C8 C7 C12 125.1(2) . .
C6 C7 C12 117.8(2) . .
C9 C8 C7 120.7(2) . .
C9 C8 H8 119.7 . .
C7 C8 H8 119.7 . .
C8 C9 C10 119.4(3) . .
C8 C9 H9 120.3 . .
C10 C9 H9 120.3 . .
N2 C10 C9 121.0(2) . .
N2 C10 H10 119.5 . .
C9 C10 H10 119.5 . .
C12 C11 C4 121.0(2) . .
C12 C11 H11 119.5 . .
C4 C11 H11 119.5 . .
C11 C12 C7 121.4(3) . .
C11 C12 H12 119.3 . .
C7 C12 H12 119.3 . .
Cl3 Au2 Cl3 180.0 . 2_657

loop_
_geom_bond_atom_site_label_1
_geom_bond_atom_site_label_2
_geom_bond_distance
_geom_bond_site_symmetry_2
Au3 Cl4 2.2777(6) 2_766
Au3 Cl4 2.2777(6) .
Au3 Cl5 2.2814(6) 2_766
Au3 Cl5 2.2814(6) .
Au1 N2 2.040(2) .
Au1 N1 2.042(2) .
Au1 Cl1 2.2570(7) .
Au1 Cl2 2.2605(7) .
N1 C1 1.324(4) .
N1 C5 1.372(3) .
N2 C10 1.322(3) .
N2 C6 1.372(3) .
C1 C2 1.393(4) .
C1 H1 0.9500 .
C2 C3 1.366(4) .
C2 H2 0.9500 .
C3 C4 1.405(4) .
C3 H3 0.9500 .
C4 C5 1.399(4) .
C4 C11 1.433(4) .
C5 C6 1.406(4) .
C6 C7 1.400(4) .
C7 C8 1.399(4) .
C7 C12 1.435(4) .
C8 C9 1.367(4) .
C8 H8 0.9500 .
C9 C10 1.400(4) .
C9 H9 0.9500 .
C10 H10 0.9500 .
C11 C12 1.349(4) .
C11 H11 0.9500 .
C12 H12 0.9500 .
Au2 Cl3 2.2716(7) .
Au2 Cl3 2.2716(7) 2_657

loop_
_geom_torsion_atom_site_label_1
_geom_torsion_atom_site_label_2
_geom_torsion_atom_site_label_3
_geom_torsion_atom_site_label_4
_geom_torsion
C5 N1 C1 C2 0.3(4)
Au1 N1 C1 C2 177.0(2)
N1 C1 C2 C3 -0.7(4)
C1 C2 C3 C4 1.3(4)
C2 C3 C4 C5 -1.5(4)
C2 C3 C4 C11 -178.5(3)
C1 N1 C5 C4 -0.6(4)
Au1 N1 C5 C4 -177.8(2)
C1 N1 C5 C6 176.7(2)
Au1 N1 C5 C6 -0.5(3)
C3 C4 C5 N1 1.2(4)
C11 C4 C5 N1 178.4(2)
C3 C4 C5 C6 -176.0(2)
C11 C4 C5 C6 1.2(4)
C10 N2 C6 C7 0.3(4)
Au1 N2 C6 C7 179.50(19)
C10 N2 C6 C5 -178.2(2)
Au1 N2 C6 C5 0.9(3)
N1 C5 C6 N2 -0.3(3)
C4 C5 C6 N2 177.0(2)
N1 C5 C6 C7 -178.9(2)
C4 C5 C6 C7 -1.5(4)
N2 C6 C7 C8 0.3(4)
C5 C6 C7 C8 178.9(2)
N2 C6 C7 C12 -177.9(2)
C5 C6 C7 C12 0.6(4)
C6 C7 C8 C9 -1.3(4)
C12 C7 C8 C9 176.8(3)
C7 C8 C9 C10 1.6(4)
C6 N2 C10 C9 -0.1(4)
Au1 N2 C10 C9 -179.09(19)
C8 C9 C10 N2 -0.9(4)
C5 C4 C11 C12 0.0(4)
C3 C4 C11 C12 177.0(3)
C4 C11 C12 C7 -0.9(4)
C8 C7 C12 C11 -177.5(3)
C6 C7 C12 C11 0.6(4)
